data_7236743
loop_
_publ_author_name
'Huang, Manna'
'Ye, Shuxian'
'Xu, Ke'
'Zhou, Jie'
'Liu, Junliang'
'Zhu, Xinhai'
'Wan, Yiqian'

_publ_section_title
;
 Whole-rainbow-color organic solid fluorophores from subtle modification
 of thiazolo[5,4-b]thieno[3,2-e]pyridines (TTPs)
;
_journal_issue 14
_journal_name_full 'Journal of Materials Chemistry C'
_journal_page_first 3456
_journal_paper_doi 10.1039/C7TC00513J
_journal_volume 5
_journal_year 2017
_chemical_formula_sum 'C23 H16 Cl N3 O3 S2'
_chemical_formula_weight 481.96
_chemical_name_common BF10
_chemical_name_systematic 2-(8-(2-chlorophenyl)-6-isopropylthiazolo[5,4-b]thieno[3,2-e]pyridin-2-yl)-5-nitrophenol
_space_group_crystal_system monoclinic
_space_group_IT_number 14
_space_group_name_Hall '-P 2ybc'
_space_group_name_H-M_alt 'P 1 21/c 1'
_atom_sites_solution_hydrogens geom
_audit_creation_method SHELXL-2014/7
_audit_update_record
;
2017-01-16 deposited with the CCDC.
2017-02-26 downloaded from the CCDC.
;
_cell_angle_alpha 90
_cell_angle_beta 104.550(4)
_cell_angle_gamma 90
_cell_formula_units_Z 4
_cell_length_a 12.8419(4)
_cell_length_b 9.1338(4)
_cell_length_c 19.5081(8)
_cell_measurement_reflns_used 2930
_cell_measurement_temperature 293(2)
_cell_measurement_theta_max 62.4710
_cell_measurement_theta_min 4.6710
_cell_volume 2214.82(16)
_computing_structure_refinement 'SHELXL-2014/7 (Sheldrick, 2014)'
_diffrn_ambient_temperature 293(2)
_diffrn_detector_area_resol_mean 16.0855
_diffrn_measured_fraction_theta_full 0.989
_diffrn_measured_fraction_theta_max 0.989
_diffrn_measurement_device_type 'Xcalibur, Sapphire3, Gemini ultra'
_diffrn_radiation_type CuK\a
_diffrn_radiation_wavelength 1.54178
_diffrn_reflns_av_R_equivalents 0.0270
_diffrn_reflns_av_unetI/netI 0.0318
_diffrn_reflns_Laue_measured_fraction_full 0.989
_diffrn_reflns_Laue_measured_fraction_max 0.989
_diffrn_reflns_limit_h_max 14
_diffrn_reflns_limit_h_min -13
_diffrn_reflns_limit_k_max 10
_diffrn_reflns_limit_k_min -10
_diffrn_reflns_limit_l_max 21
_diffrn_reflns_limit_l_min -22
_diffrn_reflns_number 8949
_diffrn_reflns_point_group_measured_fraction_full 0.989
_diffrn_reflns_point_group_measured_fraction_max 0.989
_diffrn_reflns_theta_full 62.547
_diffrn_reflns_theta_max 62.547
_diffrn_reflns_theta_min 3.556
_exptl_absorpt_coefficient_mu 3.556
_exptl_absorpt_correction_T_max 1.00000
_exptl_absorpt_correction_T_min 0.59823
_exptl_absorpt_correction_type multi-scan
_exptl_crystal_colour orange
_exptl_crystal_density_diffrn 1.445
_exptl_crystal_description block
_exptl_crystal_F_000 992
_exptl_crystal_recrystallization_method 'Re-crystallisation from solvent: THF and EtOH'
_exptl_crystal_size_max 0.4000
_exptl_crystal_size_mid 0.2500
_exptl_crystal_size_min 0.1000
_refine_diff_density_max 0.573
_refine_diff_density_min -0.647
_refine_diff_density_rms 0.058
_refine_ls_extinction_method none
_refine_ls_goodness_of_fit_ref 1.047
_refine_ls_hydrogen_treatment constr
_refine_ls_matrix_type full
_refine_ls_number_parameters 258
_refine_ls_number_reflns 3512
_refine_ls_number_restraints 9
_refine_ls_restrained_S_all 1.053
_refine_ls_R_factor_all 0.0760
_refine_ls_R_factor_gt 0.0686
_refine_ls_shift/su_max 0.000
_refine_ls_shift/su_mean 0.000
_refine_ls_structure_factor_coef Fsqd
_refine_ls_weighting_details 'w=1/[\s^2^(Fo^2^)+(0.1178P)^2^+1.7014P] where P=(Fo^2^+2Fc^2^)/3'
_refine_ls_weighting_scheme calc
_refine_ls_wR_factor_gt 0.1990
_refine_ls_wR_factor_ref 0.2082
_reflns_Friedel_coverage 0.000
_reflns_number_gt 2971
_reflns_number_total 3512
_reflns_threshold_expression 'I > 2\s(I)'
_cod_data_source_file c7tc00513j2.cif
_cod_data_source_block exp_20934_F43
_cod_original_cell_volume 2214.82(15)
_cod_original_sg_symbol_H-M 'P 21/c'
_cod_database_code 7236743
_shelx_shelxl_version_number 2014/7
_shelx_space_group_comment
;
The symmetry employed for this shelxl refinement is uniquely defined
by the following loop, which should always be used as a source of
symmetry information in preference to the above space-group names.
They are only intended as comments.
;

loop_
_space_group_symop_operation_xyz
'x, y, z'
'-x, y+1/2, -z+1/2'
'-x, -y, -z'
'x, -y-1/2, z-1/2'

loop_
_atom_site_label
_atom_site_type_symbol
_atom_site_fract_x
_atom_site_fract_y
_atom_site_fract_z
_atom_site_U_iso_or_equiv
_atom_site_adp_type
_atom_site_occupancy
_atom_site_site_symmetry_order
_atom_site_calc_flag
_atom_site_refinement_flags_posn
_atom_site_refinement_flags_adp
_atom_site_refinement_flags_occupancy
_atom_site_disorder_assembly
_atom_site_disorder_group
S1 S 1.13951(8) 0.36590(12) 1.03288(5) 0.0743(4) Uani 1 1 d . . . . .
S2 S 0.77634(9) 0.05563(14) 0.93668(6) 0.0858(4) Uani 1 1 d . . . . .
N2 N 0.9568(3) 0.2116(4) 0.98623(15) 0.0715(9) Uani 1 1 d . . . . .
N3 N 1.1079(2) 0.4584(3) 0.90345(15) 0.0612(7) Uani 1 1 d . . . . .
C4 C 0.9391(3) 0.3283(4) 0.84583(18) 0.0590(8) Uani 1 1 d . . . . .
O5 O 1.2365(3) 0.6382(4) 0.85994(15) 0.0945(10) Uani 1 1 d . . . . .
H5 H 1.1883 0.5776 0.8561 0.142 Uiso 1 1 calc R U . . .
C6 C 1.0232(3) 0.3648(4) 0.90343(17) 0.0575(8) Uani 1 1 d . . . . .
C8 C 1.0266(3) 0.3034(4) 0.97047(18) 0.0630(9) Uani 1 1 d . . . . .
C9 C 1.2716(3) 0.5552(4) 0.9806(2) 0.0666(9) Uani 1 1 d . . . . .
C10 C 0.8766(3) 0.1785(5) 0.9304(2) 0.0683(9) Uani 1 1 d . . . . .
C11 C 0.8630(3) 0.2304(4) 0.86040(19) 0.0631(9) Uani 1 1 d . . . . .
C12 C 0.7706(3) 0.1654(5) 0.8139(2) 0.0746(11) Uani 1 1 d . . . . .
H12 H 0.7492 0.1859 0.7657 0.090 Uiso 1 1 calc R U . . .
C13 C 1.1743(3) 0.4677(4) 0.96617(19) 0.0625(9) Uani 1 1 d . . . . .
C14 C 1.2980(3) 0.6368(5) 0.9259(2) 0.0724(10) Uani 1 1 d . . . . .
C16 C 1.3412(4) 0.5605(6) 1.0479(2) 0.0909(14) Uani 1 1 d . . . . .
H16 H 1.3232 0.5101 1.0847 0.109 Uiso 1 1 calc R U . . .
C17 C 0.7175(4) 0.0721(5) 0.8461(2) 0.0831(12) Uani 1 1 d . . . . .
C19 C 1.3926(4) 0.7160(6) 0.9408(3) 0.0920(14) Uani 1 1 d . . . . .
H19 H 1.4106 0.7715 0.9054 0.110 Uiso 1 1 calc R U . . .
C20 C 1.4590(4) 0.7132(6) 1.0064(3) 0.0924(14) Uani 1 1 d . . . . .
C23 C 1.4357(4) 0.6382(7) 1.0613(3) 0.1044(17) Uani 1 1 d . . . . .
H23 H 1.4823 0.6398 1.1063 0.125 Uiso 1 1 calc R U . . .
Cl1 Cl 0.74896(13) 0.5201(2) 0.76966(9) 0.1122(6) Uani 0.831(2) 1 d . . P A 1
C7 C 0.9357(3) 0.3792(4) 0.77244(12) 0.0747(6) Uani 0.831(2) 1 d G . P A 1
C21 C 1.0185(2) 0.3384(4) 0.74218(14) 0.0747(6) Uani 0.831(2) 1 d G . P A 1
H21 H 1.0762 0.2841 0.7683 0.090 Uiso 0.831(2) 1 calc R U P A 1
C24 C 1.0149(2) 0.3787(4) 0.67293(14) 0.0747(6) Uani 0.831(2) 1 d G . P A 1
H24 H 1.0703 0.3514 0.6527 0.090 Uiso 0.831(2) 1 calc R U P A 1
C22 C 0.9287(2) 0.4599(4) 0.63394(11) 0.0747(6) Uani 0.831(2) 1 d G . P A 1
H22 H 0.9263 0.4869 0.5876 0.090 Uiso 0.831(2) 1 calc R U P A 1
C18 C 0.8459(2) 0.5007(4) 0.66420(14) 0.0747(6) Uani 0.831(2) 1 d G . P A 1
H18 H 0.7882 0.5550 0.6381 0.090 Uiso 0.831(2) 1 calc R U P A 1
C15 C 0.8494(2) 0.4603(4) 0.73345(14) 0.0747(6) Uani 0.831(2) 1 d G . P A 1
Cl1' Cl 1.0879(6) 0.3003(11) 0.7454(4) 0.1122(6) Uani 0.169(2) 1 d . . P A 2
C7' C 0.9157(14) 0.405(2) 0.7736(6) 0.0747(6) Uani 0.169(2) 1 d G . P A 2
C21' C 0.8199(12) 0.483(2) 0.7552(7) 0.0747(6) Uani 0.169(2) 1 d G . P A 2
H21' H 0.7781 0.4930 0.7875 0.090 Uiso 0.169(2) 1 calc R U P A 2
C24' C 0.7867(10) 0.5462(19) 0.6884(7) 0.0747(6) Uani 0.169(2) 1 d G . P A 2
H24' H 0.7226 0.5986 0.6761 0.090 Uiso 0.169(2) 1 calc R U P A 2
C22' C 0.8493(12) 0.531(2) 0.6402(6) 0.0747(6) Uani 0.169(2) 1 d G . P A 2
H22' H 0.8271 0.5735 0.5955 0.090 Uiso 0.169(2) 1 calc R U P A 2
C18' C 0.9451(11) 0.453(2) 0.6586(7) 0.0747(6) Uani 0.169(2) 1 d G . P A 2
H18' H 0.9869 0.4428 0.6263 0.090 Uiso 0.169(2) 1 calc R U P A 2
C15' C 0.9783(11) 0.390(2) 0.7254(8) 0.0747(6) Uani 0.169(2) 1 d G . P A 2
N25 N 1.5529(14) 0.795(4) 1.0220(8) 0.151(2) Uani 0.577(11) 1 d D . P B 1
O32 O 1.5998(8) 0.8274(16) 0.9730(5) 0.151(2) Uani 0.577(11) 1 d D . P B 1
O43 O 1.6335(8) 0.7726(16) 1.0707(5) 0.151(2) Uani 0.577(11) 1 d D . P B 1
N25' N 1.570(2) 0.794(5) 1.0208(11) 0.151(2) Uani 0.423(11) 1 d D . P B 2
O43' O 1.6017(11) 0.808(2) 1.0881(7) 0.151(2) Uani 0.423(11) 1 d D . P B 2
O32' O 1.5556(11) 0.911(2) 0.9789(7) 0.151(2) Uani 0.423(11) 1 d D . P B 2
C28 C 0.5570(10) 0.0440(15) 0.7408(6) 0.1273(18) Uani 0.515(6) 1 d D . P C 1
H28A H 0.5799 0.1272 0.7183 0.191 Uiso 0.515(6) 1 calc R U P C 1
H28B H 0.5601 0.0673 0.7893 0.191 Uiso 0.515(6) 1 calc R U P C 1
H28C H 0.4846 0.0189 0.7166 0.191 Uiso 0.515(6) 1 calc R U P C 1
C30 C 0.6282(10) -0.0805(15) 0.7382(6) 0.1273(18) Uani 0.515(6) 1 d D . P C 1
H30A H 0.5878 -0.1571 0.7098 0.191 Uiso 0.515(6) 1 calc R U P C 1
H30B H 0.6581 -0.1163 0.7853 0.191 Uiso 0.515(6) 1 calc R U P C 1
H30C H 0.6853 -0.0496 0.7179 0.191 Uiso 0.515(6) 1 calc R U P C 1
C29 C 0.6240(19) -0.027(2) 0.8116(10) 0.1273(18) Uani 0.515(6) 1 d D . P C 1
H29 H 0.5881 -0.0862 0.8409 0.153 Uiso 0.515(6) 1 calc R U P C 1
C28' C 0.5260(10) 0.0230(17) 0.8337(7) 0.1273(18) Uani 0.485(6) 1 d D . P C 2
H28D H 0.4863 -0.0664 0.8330 0.191 Uiso 0.485(6) 1 calc R U P C 2
H28E H 0.4845 0.0902 0.7998 0.191 Uiso 0.485(6) 1 calc R U P C 2
H28F H 0.5403 0.0656 0.8801 0.191 Uiso 0.485(6) 1 calc R U P C 2
C30' C 0.6304(10) -0.1661(15) 0.8208(7) 0.1273(18) Uani 0.485(6) 1 d D . P C 2
H30D H 0.6816 -0.1926 0.7946 0.191 Uiso 0.485(6) 1 calc R U P C 2
H30E H 0.5630 -0.2134 0.8004 0.191 Uiso 0.485(6) 1 calc R U P C 2
H30F H 0.6565 -0.1966 0.8692 0.191 Uiso 0.485(6) 1 calc R U P C 2
C29' C 0.615(2) -0.004(2) 0.8181(13) 0.1273(18) Uani 0.485(6) 1 d D . P C 2
H29' H 0.5986 0.0171 0.7672 0.153 Uiso 0.485(6) 1 calc R U P C 2

loop_
_atom_site_aniso_label
_atom_site_aniso_U_11
_atom_site_aniso_U_22
_atom_site_aniso_U_33
_atom_site_aniso_U_23
_atom_site_aniso_U_13
_atom_site_aniso_U_12
S1 0.0697(6) 0.0916(7) 0.0550(5) 0.0114(5) 0.0032(4) -0.0162(5)
S2 0.0785(7) 0.1030(8) 0.0740(7) 0.0075(6) 0.0156(5) -0.0308(6)
N2 0.0722(19) 0.085(2) 0.0550(17) 0.0071(15) 0.0104(15) -0.0145(17)
N3 0.0571(16) 0.0729(18) 0.0524(16) 0.0004(13) 0.0118(13) -0.0043(14)
C4 0.0552(18) 0.070(2) 0.0523(18) 0.0005(16) 0.0138(14) -0.0008(16)
O5 0.091(2) 0.126(3) 0.0615(16) 0.0131(16) 0.0112(15) -0.0352(19)
C6 0.0527(17) 0.067(2) 0.0530(18) -0.0013(15) 0.0130(14) -0.0022(15)
C8 0.0581(19) 0.075(2) 0.0544(19) 0.0061(17) 0.0108(15) -0.0055(17)
C9 0.059(2) 0.075(2) 0.064(2) 0.0015(18) 0.0113(17) -0.0051(17)
C10 0.065(2) 0.079(2) 0.062(2) 0.0017(18) 0.0173(17) -0.0110(19)
C11 0.0581(19) 0.074(2) 0.0561(19) -0.0035(17) 0.0128(15) -0.0025(17)
C12 0.065(2) 0.097(3) 0.059(2) -0.004(2) 0.0114(17) -0.015(2)
C13 0.0589(19) 0.069(2) 0.057(2) 0.0016(16) 0.0105(16) -0.0026(16)
C14 0.066(2) 0.085(3) 0.067(2) 0.0013(19) 0.0181(18) -0.0081(19)
C16 0.078(3) 0.112(4) 0.072(3) 0.015(2) 0.001(2) -0.028(3)
C17 0.075(2) 0.099(3) 0.074(3) -0.008(2) 0.017(2) -0.024(2)
C19 0.083(3) 0.113(4) 0.085(3) 0.000(3) 0.029(2) -0.028(3)
C20 0.073(3) 0.107(4) 0.097(3) -0.004(3) 0.020(2) -0.026(2)
C23 0.083(3) 0.130(4) 0.087(3) 0.004(3) -0.005(2) -0.035(3)
Cl1 0.0875(9) 0.1553(15) 0.0984(10) 0.0240(10) 0.0321(8) 0.0510(10)
C7 0.0759(13) 0.0925(15) 0.0536(10) 0.0016(9) 0.0122(8) -0.0046(10)
C21 0.0759(13) 0.0925(15) 0.0536(10) 0.0016(9) 0.0122(8) -0.0046(10)
C24 0.0759(13) 0.0925(15) 0.0536(10) 0.0016(9) 0.0122(8) -0.0046(10)
C22 0.0759(13) 0.0925(15) 0.0536(10) 0.0016(9) 0.0122(8) -0.0046(10)
C18 0.0759(13) 0.0925(15) 0.0536(10) 0.0016(9) 0.0122(8) -0.0046(10)
C15 0.0759(13) 0.0925(15) 0.0536(10) 0.0016(9) 0.0122(8) -0.0046(10)
Cl1' 0.0875(9) 0.1553(15) 0.0984(10) 0.0240(10) 0.0321(8) 0.0510(10)
C7' 0.0759(13) 0.0925(15) 0.0536(10) 0.0016(9) 0.0122(8) -0.0046(10)
C21' 0.0759(13) 0.0925(15) 0.0536(10) 0.0016(9) 0.0122(8) -0.0046(10)
C24' 0.0759(13) 0.0925(15) 0.0536(10) 0.0016(9) 0.0122(8) -0.0046(10)
C22' 0.0759(13) 0.0925(15) 0.0536(10) 0.0016(9) 0.0122(8) -0.0046(10)
C18' 0.0759(13) 0.0925(15) 0.0536(10) 0.0016(9) 0.0122(8) -0.0046(10)
C15' 0.0759(13) 0.0925(15) 0.0536(10) 0.0016(9) 0.0122(8) -0.0046(10)
N25 0.088(4) 0.224(5) 0.139(3) -0.004(3) 0.026(2) -0.071(4)
O32 0.088(4) 0.224(5) 0.139(3) -0.004(3) 0.026(2) -0.071(4)
O43 0.088(4) 0.224(5) 0.139(3) -0.004(3) 0.026(2) -0.071(4)
N25' 0.088(4) 0.224(5) 0.139(3) -0.004(3) 0.026(2) -0.071(4)
O43' 0.088(4) 0.224(5) 0.139(3) -0.004(3) 0.026(2) -0.071(4)
O32' 0.088(4) 0.224(5) 0.139(3) -0.004(3) 0.026(2) -0.071(4)
C28 0.106(3) 0.148(5) 0.116(3) -0.015(3) 0.008(3) -0.052(3)
C30 0.106(3) 0.148(5) 0.116(3) -0.015(3) 0.008(3) -0.052(3)
C29 0.106(3) 0.148(5) 0.116(3) -0.015(3) 0.008(3) -0.052(3)
C28' 0.106(3) 0.148(5) 0.116(3) -0.015(3) 0.008(3) -0.052(3)
C30' 0.106(3) 0.148(5) 0.116(3) -0.015(3) 0.008(3) -0.052(3)
C29' 0.106(3) 0.148(5) 0.116(3) -0.015(3) 0.008(3) -0.052(3)

loop_
_atom_type_symbol
_atom_type_description
_atom_type_scat_dispersion_real
_atom_type_scat_dispersion_imag
_atom_type_scat_source
C C 0.0181 0.0091 'International Tables Vol C Tables 4.2.6.8 and 6.1.1.4'
H H 0.0000 0.0000 'International Tables Vol C Tables 4.2.6.8 and 6.1.1.4'
N N 0.0311 0.0180 'International Tables Vol C Tables 4.2.6.8 and 6.1.1.4'
O O 0.0492 0.0322 'International Tables Vol C Tables 4.2.6.8 and 6.1.1.4'
S S 0.3331 0.5567 'International Tables Vol C Tables 4.2.6.8 and 6.1.1.4'
Cl Cl 0.3639 0.7018 'International Tables Vol C Tables 4.2.6.8 and 6.1.1.4'

loop_
_geom_angle_atom_site_label_1
_geom_angle_atom_site_label_2
_geom_angle_atom_site_label_3
_geom_angle
C8 S1 C13 88.72(17)
C10 S2 C17 90.78(19)
C8 N2 C10 112.6(3)
C13 N3 C6 111.6(3)
C6 C4 C11 115.3(3)
C6 C4 C7 122.0(3)
C11 C4 C7 122.5(3)
C6 C4 C7' 124.5(9)
C11 C4 C7' 119.3(8)
N3 C6 C4 126.9(3)
N3 C6 C8 113.8(3)
C4 C6 C8 119.3(3)
N2 C8 C6 127.1(3)
N2 C8 S1 122.8(3)
C6 C8 S1 110.1(3)
C16 C9 C14 118.4(4)
C16 C9 C13 121.4(4)
C14 C9 C13 120.2(3)
N2 C10 C11 126.6(3)
N2 C10 S2 121.6(3)
C11 C10 S2 111.7(3)
C4 C11 C10 119.0(3)
C4 C11 C12 130.1(3)
C10 C11 C12 110.9(3)
C17 C12 C11 113.8(4)
N3 C13 C9 123.1(3)
N3 C13 S1 115.7(3)
C9 C13 S1 121.2(3)
O5 C14 C19 118.4(4)
O5 C14 C9 122.7(3)
C19 C14 C9 118.9(4)
C23 C16 C9 121.8(4)
C12 C17 C29' 129.8(10)
C12 C17 C29 127.5(8)
C12 C17 S2 112.8(3)
C29' C17 S2 117.2(10)
C29 C17 S2 119.3(8)
C20 C19 C14 120.2(4)
C19 C20 C23 122.9(4)
C19 C20 N25 120.4(6)
C23 C20 N25 116.5(6)
C19 C20 N25' 119.4(7)
C23 C20 N25' 117.6(7)
C20 C23 C16 117.7(5)
C21 C7 C15 120.0
C21 C7 C4 118.8(2)
C15 C7 C4 121.1(2)
C7 C21 C24 120.0
C22 C24 C21 120.0
C18 C22 C24 120.0
C22 C18 C15 120.0
C18 C15 C7 120.0
C18 C15 Cl1 118.26(18)
C7 C15 Cl1 121.68(17)
C21' C7' C15' 120.0
C21' C7' C4 115.4(10)
C15' C7' C4 124.4(10)
C7' C21' C24' 120.0
C22' C24' C21' 120.0
C24' C22' C18' 120.0
C15' C18' C22' 120.0
C18' C15' C7' 120.0
C18' C15' Cl1' 119.3(10)
C7' C15' Cl1' 120.7(10)
O43 N25 O32 98.7(17)
O43 N25 C20 126.6(15)
O32 N25 C20 120.4(15)
O43' N25' O32' 121(4)
O43' N25' C20 105.5(16)
O32' N25' C20 106.6(17)
C30 C28 C29 60.1(6)
C28 C30 C29 63.4(9)
C17 C29 C30 113.3(13)
C17 C29 C28 109.8(14)
C30 C29 C28 56.5(10)
C28' C29' C17 126.1(14)
C28' C29' C30' 107.7(17)
C17 C29' C30' 111.0(18)

loop_
_geom_bond_atom_site_label_1
_geom_bond_atom_site_label_2
_geom_bond_distance
S1 C8 1.739(4)
S1 C13 1.747(4)
S2 C10 1.736(4)
S2 C17 1.744(5)
N2 C8 1.319(5)
N2 C10 1.331(5)
N3 C13 1.307(5)
N3 C6 1.383(5)
C4 C6 1.390(5)
C4 C11 1.406(5)
C4 C7 1.495(4)
C4 C7' 1.532(10)
O5 C14 1.330(5)
C6 C8 1.414(5)
C9 C16 1.390(6)
C9 C14 1.411(6)
C9 C13 1.450(5)
C10 C11 1.414(5)
C11 C12 1.430(5)
C12 C17 1.343(6)
C14 C19 1.382(6)
C16 C23 1.374(7)
C17 C29' 1.47(3)
C17 C29 1.52(2)
C19 C20 1.348(7)
C20 C23 1.367(7)
C20 N25 1.385(12)
C20 N25' 1.571(17)
Cl1 C15 1.709(3)
C7 C21 1.3900
C7 C15 1.3900
C21 C24 1.3900
C24 C22 1.3900
C22 C18 1.3900
C18 C15 1.3900
Cl1' C15' 1.588(13)
C7' C21' 1.3900
C7' C15' 1.3900
C21' C24' 1.3900
C24' C22' 1.3900
C22' C18' 1.3900
C18' C15' 1.3900
N25 O43 1.234(17)
N25 O32 1.29(2)
N25' O43' 1.279(19)
N25' O32' 1.33(2)
C28 C30 1.468(18)
C28 C29 1.57(2)
C30 C29 1.525(13)
C28' C29' 1.28(3)
C30' C29' 1.491(19)
